data_7122255
loop_
_publ_author_name
'Richards, Josh E.'
'Hooper, Alexander J. J.'
'Bayfield, Oliver W.'
'Cockett, Martin C. R.'
'Dear, Gordon J.'
'Holmes, A. Jonathon'
'John, Richard O.'
'Mewis, Ryan E.'
'Pridmore, Natalie'
'Roberts, Andy D.'
'Whitwood, Adrian C.'
'Duckett, Simon B.'

_publ_section_title
;
 Using hyperpolarised NMR and DFT to rationalise the unexpected
 hydrogenation of quinazoline to 3,4-dihydroquinazoline.
;
_journal_issue 73
_journal_name_full 'Chemical communications (Cambridge, England)'
_journal_page_first 10375
_journal_page_last 10378
_journal_paper_doi 10.1039/c8cc04826f
_journal_volume 54
_journal_year 2018
_chemical_formula_moiety 'C8 H9 N2, Cl'
_chemical_formula_sum 'C8 H9 Cl N2'
_chemical_formula_weight 168.62
_space_group_crystal_system triclinic
_space_group_IT_number 2
_space_group_name_Hall '-P 1'
_space_group_name_H-M_alt 'P -1'
_symmetry_space_group_name_Hall '-P 1'
_symmetry_space_group_name_H-M 'P -1'
_atom_sites_solution_hydrogens mixed
_atom_sites_solution_primary iterative
_audit_creation_date 2014-10-17
_audit_creation_method
;
Olex2 1.2
(compiled 2014.09.19 svn.r3010 for OlexSys, GUI svn.r4874)
;
_audit_update_record
;
2018-06-11 deposited with the CCDC.
2018-07-17 downloaded from the CCDC.
;
_cell_angle_alpha 82.068(6)
_cell_angle_beta 76.113(6)
_cell_angle_gamma 80.977(8)
_cell_formula_units_Z 2
_cell_length_a 5.5421(5)
_cell_length_b 7.9319(9)
_cell_length_c 9.4933(3)
_cell_measurement_reflns_used 1362
_cell_measurement_temperature 110.00(14)
_cell_measurement_theta_max 31.1120
_cell_measurement_theta_min 3.9580
_cell_volume 397.91(6)
_computing_cell_refinement
;
CrysAlisPro, Agilent Technologies,
Version 1.171.37.33 (release 27-03-2014 CrysAlis171 .NET)
(compiled Mar 27 2014,17:12:48)
;
_computing_data_collection
;
CrysAlisPro, Agilent Technologies,
Version 1.171.37.33 (release 27-03-2014 CrysAlis171 .NET)
(compiled Mar 27 2014,17:12:48)
;
_computing_data_reduction
;
CrysAlisPro, Agilent Technologies,
Version 1.171.37.33 (release 27-03-2014 CrysAlis171 .NET)
(compiled Mar 27 2014,17:12:48)
;
_computing_molecular_graphics 'Olex2 (Dolomanov et al., 2009)'
_computing_publication_material 'Olex2 (Dolomanov et al., 2009)'
_computing_structure_refinement 'ShelXL (Sheldrick, 2008)'
_computing_structure_solution
;
Superflip (Palatinus & Chapuis, 2007;Palatinus & van der Lee, 2008;
Palatinus et al., 2012)
;
_diffrn_ambient_environment N~2~
_diffrn_ambient_temperature 110.00(14)
_diffrn_detector 'CCD plate'
_diffrn_detector_area_resol_mean 16.1450
_diffrn_detector_type Eos
_diffrn_measured_fraction_theta_full 0.983
_diffrn_measured_fraction_theta_max 0.875
_diffrn_measurement_details
;
#__ type_ start__ end____ width___ exp.time_
  1 omega   59.00   94.00   1.0000   52.5000
omega____ theta____ kappa____ phi______ frames
    -       25.4797   57.0000   30.0000 35

#__ type_ start__ end____ width___ exp.time_
  2 omega  -43.00   40.00   1.0000   52.5000
omega____ theta____ kappa____ phi______ frames
    -       25.4797  -57.0000 -120.0000 83

#__ type_ start__ end____ width___ exp.time_
  3 omega   36.00   65.00   1.0000   52.5000
omega____ theta____ kappa____ phi______ frames
    -       25.4797  -99.0000 -120.0000 29

#__ type_ start__ end____ width___ exp.time_
  4 omega   -8.00   66.00   1.0000   52.5000
omega____ theta____ kappa____ phi______ frames
    -       25.4797  -99.0000    0.0000 74

#__ type_ start__ end____ width___ exp.time_
  5 omega  -18.00   67.00   1.0000   52.5000
omega____ theta____ kappa____ phi______ frames
    -       25.4797  -99.0000  120.0000 85

#__ type_ start__ end____ width___ exp.time_
  6 omega  -17.00   93.00   1.0000   52.5000
omega____ theta____ kappa____ phi______ frames
    -       25.4797   19.0000 -120.0000 110

#__ type_ start__ end____ width___ exp.time_
  7 omega  -96.00  -71.00   1.0000   52.5000
omega____ theta____ kappa____ phi______ frames
    -      -26.1047 -178.0000   90.0000 25
;
_diffrn_measurement_device 'four-circle diffractometer'
_diffrn_measurement_device_type 'SuperNova, Dual, Cu at zero, Eos'
_diffrn_measurement_method '\w scans'
_diffrn_orient_matrix_UB_11 -0.1089412000
_diffrn_orient_matrix_UB_12 0.0024497000
_diffrn_orient_matrix_UB_13 0.0573926000
_diffrn_orient_matrix_UB_21 -0.0221063000
_diffrn_orient_matrix_UB_22 0.0904897000
_diffrn_orient_matrix_UB_23 -0.0150498000
_diffrn_orient_matrix_UB_31 -0.0729156000
_diffrn_orient_matrix_UB_32 -0.0097358000
_diffrn_orient_matrix_UB_33 -0.0496879000
_diffrn_radiation_monochromator mirror
_diffrn_radiation_probe x-ray
_diffrn_radiation_type MoK\a
_diffrn_radiation_wavelength 0.71073
_diffrn_reflns_av_R_equivalents 0.0273
_diffrn_reflns_av_unetI/netI 0.0494
_diffrn_reflns_Laue_measured_fraction_full 0.983
_diffrn_reflns_Laue_measured_fraction_max 0.875
_diffrn_reflns_limit_h_max 7
_diffrn_reflns_limit_h_min -7
_diffrn_reflns_limit_k_max 10
_diffrn_reflns_limit_k_min -11
_diffrn_reflns_limit_l_max 13
_diffrn_reflns_limit_l_min -13
_diffrn_reflns_number 4030
_diffrn_reflns_point_group_measured_fraction_full 0.983
_diffrn_reflns_point_group_measured_fraction_max 0.875
_diffrn_reflns_theta_full 25.242
_diffrn_reflns_theta_max 32.028
_diffrn_reflns_theta_min 3.605
_diffrn_source 'SuperNova (Mo) X-ray Source'
_exptl_absorpt_coefficient_mu 0.410
_exptl_absorpt_correction_T_max 0.992
_exptl_absorpt_correction_T_min 0.937
_exptl_absorpt_correction_type analytical
_exptl_absorpt_process_details
;
CrysAlisPro, Agilent Technologies,
Version 1.171.37.33 (release 27-03-2014 CrysAlis171 .NET)
(compiled Mar 27 2014,17:12:48)
Analytical numeric absorption correction using a multifaceted crystal
            model based on expressions derived by R.C. Clark & J.S. Reid.
(Clark, R. C. & Reid, J. S. (1995). Acta Cryst. A51, 887-897)
Empirical absorption correction using spherical harmonics,
 implemented in SCALE3 ABSPACK scaling algorithm.
;
_exptl_crystal_colour 'clear colourless'
_exptl_crystal_colour_lustre clear
_exptl_crystal_colour_primary colourless
_exptl_crystal_density_diffrn 1.407
_exptl_crystal_description plank
_exptl_crystal_F_000 176
_exptl_crystal_size_max 0.2714
_exptl_crystal_size_mid 0.0838
_exptl_crystal_size_min 0.0192
_refine_diff_density_max 0.656
_refine_diff_density_min -0.316
_refine_diff_density_rms 0.088
_refine_ls_extinction_method none
_refine_ls_goodness_of_fit_ref 1.129
_refine_ls_hydrogen_treatment mixed
_refine_ls_matrix_type full
_refine_ls_number_parameters 108
_refine_ls_number_reflns 2425
_refine_ls_number_restraints 0
_refine_ls_restrained_S_all 1.129
_refine_ls_R_factor_all 0.0648
_refine_ls_R_factor_gt 0.0562
_refine_ls_shift/su_max 0.000
_refine_ls_shift/su_mean 0.000
_refine_ls_structure_factor_coef Fsqd
_refine_ls_weighting_details 'w=1/[\s^2^(Fo^2^)+(0.0355P)^2^+0.6399P] where P=(Fo^2^+2Fc^2^)/3'
_refine_ls_weighting_scheme calc
_refine_ls_wR_factor_gt 0.1316
_refine_ls_wR_factor_ref 0.1363
_reflns_Friedel_coverage 0.000
_reflns_number_gt 2118
_reflns_number_total 2425
_reflns_threshold_expression 'I > 2\s(I)'
_cod_data_source_file c8cc04826f2.cif
_cod_data_source_block sbd1415
_cod_depositor_comments 'Adding full bibliography for 7122255.cif.'
_cod_database_code 7122255
_shelxl_version_number 2013-4
_chemical_oxdiff_formula 'C8 H9 Cl1 N2'
_chemical_oxdiff_usercomment 'Ryan Mewis SBD / REM 2'
_shelx_space_group_comment
;
The symmetry employed for this shelxl refinement is uniquely defined
by the following loop, which should always be used as a source of
symmetry information in preference to the above space-group names.
They are only intended as comments.
;
_reflns_odcompleteness_completeness 98.39
_reflns_odcompleteness_iscentric 1
_reflns_odcompleteness_theta 26.32
_olex2_refinement_description
;
1. Fixed Uiso
 At 1.2 times of:
  All C(H) groups, All C(H,H) groups
2.a Secondary CH2 refined with riding coordinates:
 C8(H8A,H8B)
2.b Aromatic/amide H refined with riding coordinates:
 C1(H1), C3(H3), C4(H4), C5(H5), C6(H6)
;
_olex2_exptl_crystal_mounting_method 'Oil on loop'
_olex2_submission_special_instructions 'No special instructions were received'

loop_
_space_group_symop_operation_xyz
'x, y, z'
'-x, -y, -z'

loop_
_atom_site_label
_atom_site_type_symbol
_atom_site_fract_x
_atom_site_fract_y
_atom_site_fract_z
_atom_site_U_iso_or_equiv
_atom_site_adp_type
_atom_site_occupancy
_atom_site_site_symmetry_order
_atom_site_calc_flag
_atom_site_refinement_flags_posn
Cl1 Cl 0.88607(11) 0.22680(7) 0.37898(6) 0.02008(15) Uani 1 1 d .
C1 C 0.2558(4) 0.2706(3) 0.6101(3) 0.0206(4) Uani 1 1 d .
H1 H 0.1331 0.3030 0.5563 0.025 Uiso 1 1 calc R
C2 C 0.5288(4) 0.3508(3) 0.7417(2) 0.0163(4) Uani 1 1 d .
C3 C 0.6214(5) 0.4824(3) 0.7872(3) 0.0205(4) Uani 1 1 d .
H3 H 0.5784 0.5963 0.7535 0.025 Uiso 1 1 calc R
C4 C 0.7788(5) 0.4404(3) 0.8837(3) 0.0244(5) Uani 1 1 d .
H4 H 0.8439 0.5268 0.9140 0.029 Uiso 1 1 calc R
C5 C 0.8400(5) 0.2706(4) 0.9355(3) 0.0269(5) Uani 1 1 d .
H5 H 0.9413 0.2437 1.0027 0.032 Uiso 1 1 calc R
C6 C 0.7492(5) 0.1404(3) 0.8864(3) 0.0236(5) Uani 1 1 d .
H6 H 0.7920 0.0265 0.9202 0.028 Uiso 1 1 calc R
C7 C 0.5951(4) 0.1795(3) 0.7872(2) 0.0172(4) Uani 1 1 d .
C8 C 0.5108(5) 0.0385(3) 0.7265(3) 0.0214(5) Uani 1 1 d .
H8A H 0.6534 -0.0209 0.6631 0.026 Uiso 1 1 calc R
H8B H 0.4434 -0.0440 0.8059 0.026 Uiso 1 1 calc R
N1 N 0.3582(4) 0.3925(3) 0.6486(2) 0.0185(4) Uani 1 1 d .
H1A H 0.296(6) 0.497(4) 0.633(3) 0.021(7) Uiso 1 1 d .
N2 N 0.3189(4) 0.1089(3) 0.6440(2) 0.0204(4) Uani 1 1 d .
H2 H 0.248(7) 0.036(5) 0.616(4) 0.043(10) Uiso 1 1 d .

loop_
_atom_site_aniso_label
_atom_site_aniso_U_11
_atom_site_aniso_U_22
_atom_site_aniso_U_33
_atom_site_aniso_U_23
_atom_site_aniso_U_13
_atom_site_aniso_U_12
Cl1 0.0208(3) 0.0142(2) 0.0277(3) -0.00304(19) -0.0095(2) -0.00245(18)
C1 0.0161(10) 0.0246(12) 0.0218(11) -0.0046(9) -0.0047(8) -0.0024(8)
C2 0.0165(10) 0.0173(10) 0.0156(9) -0.0034(7) -0.0037(8) -0.0019(8)
C3 0.0231(11) 0.0175(10) 0.0226(10) -0.0039(8) -0.0054(9) -0.0059(8)
C4 0.0257(12) 0.0282(13) 0.0237(11) -0.0069(9) -0.0078(9) -0.0092(10)
C5 0.0256(12) 0.0334(14) 0.0247(12) -0.0038(10) -0.0116(10) -0.0028(10)
C6 0.0246(12) 0.0242(12) 0.0210(11) 0.0002(9) -0.0069(9) 0.0001(9)
C7 0.0181(10) 0.0175(10) 0.0155(9) -0.0036(7) -0.0015(8) -0.0026(8)
C8 0.0278(12) 0.0148(10) 0.0212(10) -0.0030(8) -0.0049(9) -0.0017(9)
N1 0.0207(9) 0.0155(9) 0.0205(9) -0.0025(7) -0.0079(7) -0.0003(7)
N2 0.0200(9) 0.0200(10) 0.0238(10) -0.0073(7) -0.0045(8) -0.0068(8)

loop_
_atom_type_symbol
_atom_type_description
_atom_type_scat_dispersion_real
_atom_type_scat_dispersion_imag
_atom_type_scat_source
C C 0.0033 0.0016 'International Tables Vol C Tables 4.2.6.8 and 6.1.1.4'
H H 0.0000 0.0000 'International Tables Vol C Tables 4.2.6.8 and 6.1.1.4'
Cl Cl 0.1484 0.1585 'International Tables Vol C Tables 4.2.6.8 and 6.1.1.4'
N N 0.0061 0.0033 'International Tables Vol C Tables 4.2.6.8 and 6.1.1.4'

loop_
_exptl_crystal_face_index_h
_exptl_crystal_face_index_k
_exptl_crystal_face_index_l
_exptl_crystal_face_perp_dist
_exptl_oxdiff_crystal_face_indexfrac_h
_exptl_oxdiff_crystal_face_indexfrac_k
_exptl_oxdiff_crystal_face_indexfrac_l
_exptl_oxdiff_crystal_face_x
_exptl_oxdiff_crystal_face_y
_exptl_oxdiff_crystal_face_z
0 0 1 0.0492 -0.0001 -0.0003 0.9996 0.0574 -0.0151 -0.0497
0 0 -1 0.0322 0.0001 0.0003 -0.9996 -0.0574 0.0151 0.0497
-1 0 0 0.1183 -1.0011 0.0000 -0.0002 0.1090 0.0221 0.0730
1 0 -1 0.0980 1.0012 0.0003 -0.9994 -0.1664 -0.0071 -0.0233
0 1 0 0.0141 -0.0014 0.9992 -0.0002 0.0026 0.0904 -0.0096
0 -1 0 0.0051 0.0014 -0.9992 0.0002 -0.0026 -0.0904 0.0096
1 0 2 0.1046 1.0010 -0.0007 1.9995 0.0057 -0.0523 -0.1723

loop_
_geom_angle_atom_site_label_1
_geom_angle_atom_site_label_2
_geom_angle_atom_site_label_3
_geom_angle
N1 C1 H1 118.5
N2 C1 H1 118.5
N2 C1 N1 123.0(2)
C3 C2 N1 119.3(2)
C7 C2 C3 121.8(2)
C7 C2 N1 118.8(2)
C2 C3 H3 120.6
C4 C3 C2 118.7(2)
C4 C3 H3 120.6
C3 C4 H4 119.7
C3 C4 C5 120.6(2)
C5 C4 H4 119.7
C4 C5 H5 120.1
C4 C5 C6 119.8(2)
C6 C5 H5 120.1
C5 C6 H6 119.7
C7 C6 C5 120.5(2)
C7 C6 H6 119.7
C2 C7 C6 118.4(2)
C2 C7 C8 121.0(2)
C6 C7 C8 120.5(2)
C7 C8 H8A 109.5
C7 C8 H8B 109.5
H8A C8 H8B 108.1
N2 C8 C7 110.66(19)
N2 C8 H8A 109.5
N2 C8 H8B 109.5
C1 N1 C2 120.7(2)
C1 N1 H1A 119(2)
C2 N1 H1A 119(2)
C1 N2 C8 124.7(2)
C1 N2 H2 119(3)
C8 N2 H2 116(3)

loop_
_geom_bond_atom_site_label_1
_geom_bond_atom_site_label_2
_geom_bond_distance
C1 H1 0.9300
C1 N1 1.326(3)
C1 N2 1.293(3)
C2 C3 1.393(3)
C2 C7 1.388(3)
C2 N1 1.416(3)
C3 H3 0.9300
C3 C4 1.385(3)
C4 H4 0.9300
C4 C5 1.387(4)
C5 H5 0.9300
C5 C6 1.395(4)
C6 H6 0.9300
C6 C7 1.391(3)
C7 C8 1.507(3)
C8 H8A 0.9700
C8 H8B 0.9700
C8 N2 1.466(3)
N1 H1A 0.86(3)
N2 H2 0.86(4)

loop_
_geom_torsion_atom_site_label_1
_geom_torsion_atom_site_label_2
_geom_torsion_atom_site_label_3
_geom_torsion_atom_site_label_4
_geom_torsion
C2 C3 C4 C5 -0.9(4)
C2 C7 C8 N2 -11.7(3)
C3 C2 C7 C6 3.0(3)
C3 C2 C7 C8 -174.6(2)
C3 C2 N1 C1 -176.1(2)
C3 C4 C5 C6 2.1(4)
C4 C5 C6 C7 -0.8(4)
C5 C6 C7 C2 -1.7(4)
C5 C6 C7 C8 175.9(2)
C6 C7 C8 N2 170.7(2)
C7 C2 C3 C4 -1.7(4)
C7 C2 N1 C1 2.6(3)
C7 C8 N2 C1 9.1(3)
N1 C1 N2 C8 -0.8(4)
N1 C2 C3 C4 177.0(2)
N1 C2 C7 C6 -175.7(2)
N1 C2 C7 C8 6.6(3)
N2 C1 N1 C2 -5.8(4)
